data_7130879
loop_
_publ_author_name
'Li, Yangjuan'
'Gong, Yu'

_publ_section_title
;
 Nitrile formation via dichlorocarbene insertion into the Si-N bond of
 Ln(III) bis(trimethylsilyl)amide complexes
;
_journal_name_full 'Chemical Communications'
_journal_paper_doi 10.1039/D2CC04538A
_journal_year 2022
_chemical_formula_moiety 'C32 H90 Cl2 N6 Si10 Sm2'
_chemical_formula_sum 'C32 H90 Cl2 N6 Si10 Sm2'
_chemical_formula_weight 1211.59
_space_group_crystal_system monoclinic
_space_group_IT_number 15
_space_group_name_Hall '-C 2yc'
_space_group_name_H-M_alt 'C 1 2/c 1'
_atom_sites_solution_hydrogens geom
_atom_sites_solution_primary dual
_audit_creation_date 2022-07-13
_audit_creation_method
;
Olex2 1.5
(compiled 2021.12.09 svn.r5202d8cf for OlexSys, GUI svn.r6439)
;
_audit_update_record
;
2022-07-13 deposited with the CCDC.	2022-10-18 downloaded from the CCDC.
;
_cell_angle_alpha 90
_cell_angle_beta 93.368(2)
_cell_angle_gamma 90
_cell_formula_units_Z 4
_cell_length_a 20.8019(3)
_cell_length_b 11.9155(2)
_cell_length_c 25.0378(4)
_cell_measurement_reflns_used 26827
_cell_measurement_temperature 179.99(10)
_cell_measurement_theta_max 31.0580
_cell_measurement_theta_min 1.9620
_cell_volume 6195.28(17)
_computing_cell_refinement 'CrysAlisPro 1.171.41.109a (Rigaku OD, 2021)'
_computing_data_collection 'CrysAlisPro 1.171.41.109a (Rigaku OD, 2021)'
_computing_data_reduction 'CrysAlisPro 1.171.41.109a (Rigaku OD, 2021)'
_computing_molecular_graphics 'Olex2 1.5 (Dolomanov et al., 2009)'
_computing_publication_material 'Olex2 1.5 (Dolomanov et al., 2009)'
_computing_structure_refinement 'SHELXL 2018/3 (Sheldrick, 2015)'
_computing_structure_solution 'SHELXT  (Sheldrick, 2015)'
_diffrn_ambient_environment N~2~
_diffrn_ambient_temperature 179.99(10)
_diffrn_detector 'Hybrid Pixel Array Detector'
_diffrn_detector_area_resol_mean 10.0000
_diffrn_detector_type HyPix
_diffrn_measured_fraction_theta_full 1.000
_diffrn_measured_fraction_theta_max 0.804
_diffrn_measurement_details
;
List of Runs (angles in degrees, time in seconds):

  # Type    Start    End  Width  t~exp~   \w     \q     \k     \f   Frames
#--------------------------------------------------------------------------
  1  \w    -68.00 -43.00   0.50    1.20    --    4.55 -38.00   0.00   50
  2  \w    -81.00   8.00   0.50    1.20    --   -6.43 -14.00  48.00  178
  3  \w    -68.00  27.00   0.50    1.20    --    4.55 -77.00 120.00  190
  4  \w    -18.00  27.00   0.50    1.20    --   -6.43 -99.00   0.00   90
  5  \w    -21.00  69.00   0.50    1.20    --   -6.43  14.00-140.00  180
;
_diffrn_measurement_device 'four-circle diffractometer'
_diffrn_measurement_device_type 'XtaLAB Synergy R, DW system, HyPix'
_diffrn_measurement_method '\w scans'
_diffrn_orient_matrix_type 'CrysAlisPro convention (1999,Acta A55,543-557)'
_diffrn_orient_matrix_UB_11 0.0146359000
_diffrn_orient_matrix_UB_12 0.0074281000
_diffrn_orient_matrix_UB_13 -0.0246357000
_diffrn_orient_matrix_UB_21 -0.0302783000
_diffrn_orient_matrix_UB_22 -0.0080125000
_diffrn_orient_matrix_UB_23 -0.0140265000
_diffrn_orient_matrix_UB_31 -0.0060200000
_diffrn_orient_matrix_UB_32 0.0585075000
_diffrn_orient_matrix_UB_33 0.0012095000
_diffrn_radiation_monochromator mirror
_diffrn_radiation_probe x-ray
_diffrn_radiation_type 'Mo K\a'
_diffrn_radiation_wavelength 0.71073
_diffrn_reflns_av_R_equivalents 0.0237
_diffrn_reflns_av_unetI/netI 0.0185
_diffrn_reflns_Laue_measured_fraction_full 1.000
_diffrn_reflns_Laue_measured_fraction_max 0.804
_diffrn_reflns_limit_h_max 26
_diffrn_reflns_limit_h_min -27
_diffrn_reflns_limit_k_max 13
_diffrn_reflns_limit_k_min -16
_diffrn_reflns_limit_l_max 31
_diffrn_reflns_limit_l_min -35
_diffrn_reflns_number 37264
_diffrn_reflns_point_group_measured_fraction_full 1.000
_diffrn_reflns_point_group_measured_fraction_max 0.804
_diffrn_reflns_theta_full 25.242
_diffrn_reflns_theta_max 31.102
_diffrn_reflns_theta_min 1.961
_diffrn_source 'Rotating-anode X-ray tube'
_diffrn_source_type 'Rigaku (Mo) X-ray Source'
_exptl_absorpt_coefficient_mu 2.182
_exptl_absorpt_correction_T_max 1.00000
_exptl_absorpt_correction_T_min 0.52390
_exptl_absorpt_correction_type multi-scan
_exptl_absorpt_process_details
;
CrysAlisPro 1.171.41.109a (Rigaku Oxford Diffraction, 2021)
Empirical absorption correction using spherical harmonics,
implemented in SCALE3 ABSPACK scaling algorithm.
;
_exptl_crystal_colour 'clear light colourless'
_exptl_crystal_colour_lustre clear
_exptl_crystal_colour_modifier light
_exptl_crystal_colour_primary colourless
_exptl_crystal_density_diffrn 1.299
_exptl_crystal_description block
_exptl_crystal_F_000 2488
_exptl_crystal_size_max 0.09
_exptl_crystal_size_mid 0.09
_exptl_crystal_size_min 0.08
_refine_diff_density_max 0.370
_refine_diff_density_min -0.454
_refine_diff_density_rms 0.065
_refine_ls_extinction_method none
_refine_ls_goodness_of_fit_ref 1.054
_refine_ls_hydrogen_treatment constr
_refine_ls_matrix_type full
_refine_ls_number_parameters 250
_refine_ls_number_reflns 8020
_refine_ls_number_restraints 0
_refine_ls_restrained_S_all 1.054
_refine_ls_R_factor_all 0.0238
_refine_ls_R_factor_gt 0.0201
_refine_ls_shift/su_max 0.002
_refine_ls_shift/su_mean 0.000
_refine_ls_structure_factor_coef Fsqd
_refine_ls_weighting_details 'w=1/[\s^2^(Fo^2^)+(0.0158P)^2^+6.4804P] where P=(Fo^2^+2Fc^2^)/3'
_refine_ls_weighting_scheme calc
_refine_ls_wR_factor_gt 0.0435
_refine_ls_wR_factor_ref 0.0445
_reflns_Friedel_coverage 0.000
_reflns_number_gt 7259
_reflns_number_total 8020
_reflns_threshold_expression 'I > 2\s(I)'
_cod_data_source_file d2cc04538a2.cif
_cod_data_source_block yj-657_auto
_cod_database_code 7130879
_shelx_shelxl_version_number 2018/3
_chemical_oxdiff_formula Sm1C1N1Si1Cl1H1
_shelx_space_group_comment
;
The symmetry employed for this shelxl refinement is uniquely defined
by the following loop, which should always be used as a source of
symmetry information in preference to the above space-group names.
They are only intended as comments.
;
_olex2_refinement_description
;
1. Fixed Uiso
 At 1.5 times of:
  All C(H,H,H) groups
2.a Idealised Me refined as rotating group:
 C6(H6A,H6B,H6C), C10(H10A,H10B,H10C), C8(H8A,H8B,H8C), C9(H9A,H9B,H9C),
 C14(H14A,H14B,H14C), C5(H5A,H5B,H5C), C7(H7A,H7B,H7C), C15(H15A,H15B,H15C),
 C12(H12A,H12B,H12C), C13(H13A,H13B,H13C), C11(H11A,H11B,H11C), C16(H16A,H16B,
 H16C), C2(H2A,H2B,H2C), C4(H4A,H4B,H4C), C3(H3A,H3B,H3C)
;
_olex2_submission_special_instructions 'No special instructions were received'
_oxdiff_exptl_absorpt_empirical_details
;
Empirical correction (ABSPACK) includes:
- Absorption correction using spherical harmonics
- Frame scaling
;
_oxdiff_exptl_absorpt_empirical_full_max 1.594
_oxdiff_exptl_absorpt_empirical_full_min 0.763

loop_
_space_group_symop_operation_xyz
'x, y, z'
'-x, y, -z+1/2'
'x+1/2, y+1/2, z'
'-x+1/2, y+1/2, -z+1/2'
'-x, -y, -z'
'x, -y, z-1/2'
'-x+1/2, -y+1/2, -z'
'x+1/2, -y+1/2, z-1/2'

loop_
_atom_site_label
_atom_site_type_symbol
_atom_site_fract_x
_atom_site_fract_y
_atom_site_fract_z
_atom_site_U_iso_or_equiv
_atom_site_adp_type
_atom_site_occupancy
_atom_site_site_symmetry_order
_atom_site_calc_flag
_atom_site_refinement_flags_posn
_atom_site_refinement_flags_adp
_atom_site_refinement_flags_occupancy
_atom_site_disorder_assembly
_atom_site_disorder_group
Sm1 Sm 0.68636(2) 0.74425(2) 0.42718(2) 0.02201(3) Uani 1 1 d . . . . .
Cl1 Cl 0.80296(2) 0.66221(3) 0.47060(2) 0.02880(8) Uani 1 1 d . . . . .
Si3 Si 0.77459(2) 0.79904(4) 0.32228(2) 0.02997(10) Uani 1 1 d . . . . .
Si4 Si 0.57378(2) 0.59063(5) 0.34439(2) 0.03400(11) Uani 1 1 d . . . . .
Si2 Si 0.71058(3) 1.00390(4) 0.36404(2) 0.03323(11) Uani 1 1 d . . . . .
Si5 Si 0.62807(3) 0.48443(4) 0.44552(2) 0.03857(12) Uani 1 1 d . . . . .
Si1 Si 0.44979(3) 0.95542(6) 0.39859(3) 0.05031(16) Uani 1 1 d . . . . .
N3 N 0.62462(6) 0.59434(12) 0.40122(6) 0.0283(3) Uani 1 1 d . . . . .
N2 N 0.72573(7) 0.86173(11) 0.36681(5) 0.0268(3) Uani 1 1 d . . . . .
N1 N 0.57826(7) 0.84287(14) 0.42610(7) 0.0392(4) Uani 1 1 d . . . . .
C1 C 0.52959(9) 0.88261(17) 0.41597(8) 0.0391(4) Uani 1 1 d . . . . .
C6 C 0.68639(11) 1.05870(16) 0.42998(8) 0.0455(5) Uani 1 1 d . . . . .
H6A H 0.652127 1.011426 0.443088 0.068 Uiso 1 1 calc R U . . .
H6B H 0.670713 1.135899 0.425590 0.068 Uiso 1 1 calc R U . . .
H6C H 0.723665 1.057462 0.455801 0.068 Uiso 1 1 calc R U . . .
C10 C 0.76729(9) 0.64189(15) 0.32741(8) 0.0373(4) Uani 1 1 d . . . . .
H10A H 0.785294 0.617046 0.362484 0.056 Uiso 1 1 calc R U . . .
H10B H 0.790988 0.606452 0.299220 0.056 Uiso 1 1 calc R U . . .
H10C H 0.721800 0.620424 0.323197 0.056 Uiso 1 1 calc R U . . .
C8 C 0.75293(11) 0.83724(18) 0.25088(8) 0.0435(5) Uani 1 1 d . . . . .
H8A H 0.708291 0.815156 0.241559 0.065 Uiso 1 1 calc R U . . .
H8B H 0.781707 0.798068 0.227490 0.065 Uiso 1 1 calc R U . . .
H8C H 0.757457 0.918468 0.246249 0.065 Uiso 1 1 calc R U . . .
C9 C 0.86209(9) 0.83066(19) 0.33615(9) 0.0456(5) Uani 1 1 d . . . . .
H9A H 0.870412 0.909270 0.327338 0.068 Uiso 1 1 calc R U . . .
H9B H 0.887802 0.781739 0.314266 0.068 Uiso 1 1 calc R U . . .
H9C H 0.873898 0.817534 0.374103 0.068 Uiso 1 1 calc R U . . .
C14 C 0.64059(11) 0.5416(2) 0.51516(9) 0.0506(5) Uani 1 1 d . . . . .
H14A H 0.683050 0.577229 0.519412 0.076 Uiso 1 1 calc R U . . .
H14B H 0.638104 0.480269 0.541020 0.076 Uiso 1 1 calc R U . . .
H14C H 0.607157 0.597249 0.521417 0.076 Uiso 1 1 calc R U . . .
C5 C 0.78155(11) 1.08989(18) 0.34584(10) 0.0507(5) Uani 1 1 d . . . . .
H5A H 0.818662 1.072248 0.370322 0.076 Uiso 1 1 calc R U . . .
H5B H 0.771139 1.169812 0.348612 0.076 Uiso 1 1 calc R U . . .
H5C H 0.791940 1.072546 0.309067 0.076 Uiso 1 1 calc R U . . .
C7 C 0.64272(11) 1.03820(19) 0.31412(9) 0.0501(5) Uani 1 1 d . . . . .
H7A H 0.653797 1.013447 0.278480 0.075 Uiso 1 1 calc R U . . .
H7B H 0.635338 1.119435 0.313729 0.075 Uiso 1 1 calc R U . . .
H7C H 0.603554 0.999652 0.324047 0.075 Uiso 1 1 calc R U . . .
C15 C 0.69676(13) 0.3892(2) 0.43267(12) 0.0690(8) Uani 1 1 d . . . . .
H15A H 0.689953 0.355661 0.397039 0.104 Uiso 1 1 calc R U . . .
H15B H 0.699412 0.329648 0.459715 0.104 Uiso 1 1 calc R U . . .
H15C H 0.736972 0.432231 0.434501 0.104 Uiso 1 1 calc R U . . .
C12 C 0.48658(9) 0.6002(2) 0.35964(9) 0.0485(5) Uani 1 1 d . . . . .
H12A H 0.472717 0.528726 0.374505 0.073 Uiso 1 1 calc R U . . .
H12B H 0.460544 0.616693 0.326679 0.073 Uiso 1 1 calc R U . . .
H12C H 0.481002 0.660315 0.385699 0.073 Uiso 1 1 calc R U . . .
C13 C 0.58412(12) 0.4613(2) 0.30341(10) 0.0620(7) Uani 1 1 d . . . . .
H13A H 0.629476 0.453419 0.295474 0.093 Uiso 1 1 calc R U . . .
H13B H 0.557603 0.467261 0.269864 0.093 Uiso 1 1 calc R U . . .
H13C H 0.570710 0.395494 0.323425 0.093 Uiso 1 1 calc R U . . .
C11 C 0.58902(11) 0.7119(2) 0.29909(9) 0.0490(5) Uani 1 1 d . . . . .
H11A H 0.592846 0.781067 0.320192 0.074 Uiso 1 1 calc R U . . .
H11B H 0.553130 0.718926 0.272148 0.074 Uiso 1 1 calc R U . . .
H11C H 0.629062 0.698980 0.281253 0.074 Uiso 1 1 calc R U . . .
C16 C 0.55347(13) 0.3957(2) 0.44673(12) 0.0720(8) Uani 1 1 d . . . . .
H16A H 0.516484 0.443461 0.453514 0.108 Uiso 1 1 calc R U . . .
H16B H 0.559100 0.339373 0.475147 0.108 Uiso 1 1 calc R U . . .
H16C H 0.545936 0.357934 0.412150 0.108 Uiso 1 1 calc R U . . .
C2 C 0.46461(13) 1.0993(2) 0.42186(13) 0.0730(8) Uani 1 1 d . . . . .
H2A H 0.474816 1.098987 0.460577 0.109 Uiso 1 1 calc R U . . .
H2B H 0.426058 1.144954 0.413796 0.109 Uiso 1 1 calc R U . . .
H2C H 0.500890 1.131074 0.403673 0.109 Uiso 1 1 calc R U . . .
C4 C 0.39048(13) 0.8778(3) 0.43524(16) 0.0900(11) Uani 1 1 d . . . . .
H4A H 0.388759 0.799762 0.422808 0.135 Uiso 1 1 calc R U . . .
H4B H 0.348011 0.912480 0.428922 0.135 Uiso 1 1 calc R U . . .
H4C H 0.402942 0.879451 0.473587 0.135 Uiso 1 1 calc R U . . .
C3 C 0.43794(17) 0.9425(4) 0.32576(12) 0.1059(14) Uani 1 1 d . . . . .
H3A H 0.473465 0.979696 0.308773 0.159 Uiso 1 1 calc R U . . .
H3B H 0.397120 0.977959 0.313727 0.159 Uiso 1 1 calc R U . . .
H3C H 0.436906 0.862935 0.315839 0.159 Uiso 1 1 calc R U . . .

loop_
_atom_site_aniso_label
_atom_site_aniso_U_11
_atom_site_aniso_U_22
_atom_site_aniso_U_33
_atom_site_aniso_U_23
_atom_site_aniso_U_13
_atom_site_aniso_U_12
Sm1 0.01833(4) 0.02455(5) 0.02264(4) 0.00066(3) -0.00306(3) -0.00009(3)
Cl1 0.02376(18) 0.0345(2) 0.02758(19) -0.00374(15) -0.00299(14) 0.00859(14)
Si3 0.0299(2) 0.0337(3) 0.0265(2) -0.00018(19) 0.00311(18) -0.00338(18)
Si4 0.0249(2) 0.0430(3) 0.0334(3) -0.0075(2) -0.00430(19) -0.00405(19)
Si2 0.0428(3) 0.0253(2) 0.0308(3) 0.00552(18) -0.0050(2) 0.00085(19)
Si5 0.0362(3) 0.0308(3) 0.0475(3) 0.0046(2) -0.0077(2) -0.0106(2)
Si1 0.0312(3) 0.0683(4) 0.0502(4) -0.0104(3) -0.0078(2) 0.0238(3)
N3 0.0222(7) 0.0305(7) 0.0320(8) -0.0030(6) -0.0012(6) -0.0033(5)
N2 0.0293(7) 0.0256(7) 0.0251(7) 0.0015(5) -0.0007(5) -0.0011(5)
N1 0.0303(8) 0.0457(9) 0.0408(9) -0.0061(7) -0.0062(7) 0.0089(7)
C1 0.0327(10) 0.0483(11) 0.0357(10) -0.0077(8) -0.0039(8) 0.0124(8)
C6 0.0672(15) 0.0260(10) 0.0427(12) -0.0028(8) -0.0009(10) 0.0058(9)
C10 0.0385(10) 0.0357(10) 0.0385(10) -0.0063(8) 0.0088(8) 0.0019(7)
C8 0.0506(12) 0.0523(12) 0.0279(9) 0.0016(8) 0.0042(8) -0.0063(9)
C9 0.0341(10) 0.0544(13) 0.0485(12) 0.0013(10) 0.0044(9) -0.0061(9)
C14 0.0508(13) 0.0576(14) 0.0425(12) 0.0122(10) -0.0062(10) -0.0156(10)
C5 0.0606(14) 0.0361(11) 0.0545(14) 0.0135(9) -0.0047(11) -0.0122(9)
C7 0.0542(13) 0.0471(12) 0.0474(13) 0.0125(10) -0.0106(10) 0.0099(10)
C15 0.0718(18) 0.0336(12) 0.099(2) -0.0044(12) -0.0179(15) 0.0113(11)
C12 0.0259(10) 0.0631(14) 0.0557(13) -0.0039(11) -0.0052(9) -0.0032(9)
C13 0.0575(15) 0.0709(17) 0.0563(15) -0.0314(13) -0.0077(12) 0.0004(12)
C11 0.0391(11) 0.0692(14) 0.0375(11) 0.0070(10) -0.0089(9) -0.0076(10)
C16 0.0693(17) 0.0693(17) 0.0748(18) 0.0217(14) -0.0165(14) -0.0412(14)
C2 0.0595(16) 0.0649(17) 0.095(2) -0.0047(15) 0.0042(15) 0.0250(13)
C4 0.0430(15) 0.087(2) 0.142(3) -0.010(2) 0.0247(18) 0.0120(14)
C3 0.092(2) 0.163(4) 0.0583(18) -0.020(2) -0.0354(17) 0.067(2)

loop_
_atom_type_symbol
_atom_type_description
_atom_type_scat_dispersion_real
_atom_type_scat_dispersion_imag
_atom_type_scat_source
C C 0.0033 0.0016 'International Tables Vol C Tables 4.2.6.8 and 6.1.1.4'
H H 0.0000 0.0000 'International Tables Vol C Tables 4.2.6.8 and 6.1.1.4'
Cl Cl 0.1484 0.1585 'International Tables Vol C Tables 4.2.6.8 and 6.1.1.4'
N N 0.0061 0.0033 'International Tables Vol C Tables 4.2.6.8 and 6.1.1.4'
Si Si 0.0817 0.0704 'International Tables Vol C Tables 4.2.6.8 and 6.1.1.4'
Sm Sm -0.1638 3.4418 'International Tables Vol C Tables 4.2.6.8 and 6.1.1.4'

loop_
_geom_angle_atom_site_label_1
_geom_angle_atom_site_label_2
_geom_angle_atom_site_label_3
_geom_angle
_geom_angle_site_symmetry_1
_geom_angle_site_symmetry_3
_geom_angle_publ_flag
Cl1 Sm1 Cl1 76.162(12) . 7_666 ?
Cl1 Sm1 Si3 82.506(12) . . ?
Cl1 Sm1 Si3 128.535(13) 7_666 . ?
Cl1 Sm1 Si5 86.342(13) . . ?
Cl1 Sm1 Si5 104.616(14) 7_666 . ?
Si3 Sm1 Si5 120.242(14) . . ?
N3 Sm1 Cl1 126.15(4) . 7_666 ?
N3 Sm1 Cl1 107.53(4) . . ?
N3 Sm1 Si3 104.77(4) . . ?
N3 Sm1 Si5 27.63(4) . . ?
N3 Sm1 N1 82.83(5) . . ?
N2 Sm1 Cl1 110.83(4) . 7_666 ?
N2 Sm1 Cl1 97.94(4) . . ?
N2 Sm1 Si3 27.81(4) . . ?
N2 Sm1 Si5 144.31(4) . . ?
N2 Sm1 N3 121.25(5) . . ?
N2 Sm1 N1 93.56(5) . . ?
N1 Sm1 Cl1 81.22(4) . 7_666 ?
N1 Sm1 Cl1 157.06(4) . . ?
N1 Sm1 Si3 115.27(4) . . ?
N1 Sm1 Si5 95.82(4) . . ?
Sm1 Cl1 Sm1 103.839(12) . 7_666 ?
N2 Si3 Sm1 37.54(5) . . ?
N2 Si3 C10 109.51(8) . . ?
N2 Si3 C8 113.21(9) . . ?
N2 Si3 C9 113.40(9) . . ?
C10 Si3 Sm1 72.74(6) . . ?
C8 Si3 Sm1 133.01(7) . . ?
C8 Si3 C10 106.90(9) . . ?
C9 Si3 Sm1 117.70(7) . . ?
C9 Si3 C10 105.60(10) . . ?
C9 Si3 C8 107.75(10) . . ?
N3 Si4 C12 112.56(9) . . ?
N3 Si4 C13 112.91(10) . . ?
N3 Si4 C11 111.25(8) . . ?
C13 Si4 C12 107.77(11) . . ?
C13 Si4 C11 105.90(12) . . ?
C11 Si4 C12 106.00(11) . . ?
N2 Si2 C6 111.42(8) . . ?
N2 Si2 C5 113.71(9) . . ?
N2 Si2 C7 111.70(9) . . ?
C6 Si2 C5 106.27(11) . . ?
C6 Si2 C7 106.33(10) . . ?
C7 Si2 C5 106.95(10) . . ?
N3 Si5 Sm1 37.93(5) . . ?
N3 Si5 C14 108.78(9) . . ?
N3 Si5 C15 110.86(11) . . ?
N3 Si5 C16 115.90(10) . . ?
C14 Si5 Sm1 76.18(7) . . ?
C14 Si5 C16 105.01(12) . . ?
C15 Si5 Sm1 104.48(9) . . ?
C15 Si5 C14 108.37(12) . . ?
C15 Si5 C16 107.56(13) . . ?
C16 Si5 Sm1 145.49(10) . . ?
C2 Si1 C1 103.07(11) . . ?
C2 Si1 C3 113.93(18) . . ?
C4 Si1 C1 105.05(13) . . ?
C4 Si1 C2 114.81(14) . . ?
C4 Si1 C3 113.64(19) . . ?
C3 Si1 C1 104.72(11) . . ?
Si4 N3 Sm1 124.44(8) . . ?
Si5 N3 Sm1 114.44(7) . . ?
Si5 N3 Si4 120.99(8) . . ?
Si3 N2 Sm1 114.65(7) . . ?
Si3 N2 Si2 120.90(8) . . ?
Si2 N2 Sm1 124.45(7) . . ?
C1 N1 Sm1 167.50(16) . . ?
N1 C1 Si1 177.5(2) . . ?
Si2 C6 H6A 109.5 . . ?
Si2 C6 H6B 109.5 . . ?
Si2 C6 H6C 109.5 . . ?
H6A C6 H6B 109.5 . . ?
H6A C6 H6C 109.5 . . ?
H6B C6 H6C 109.5 . . ?
Si3 C10 H10A 109.5 . . ?
Si3 C10 H10B 109.5 . . ?
Si3 C10 H10C 109.5 . . ?
H10A C10 H10B 109.5 . . ?
H10A C10 H10C 109.5 . . ?
H10B C10 H10C 109.5 . . ?
Si3 C8 H8A 109.5 . . ?
Si3 C8 H8B 109.5 . . ?
Si3 C8 H8C 109.5 . . ?
H8A C8 H8B 109.5 . . ?
H8A C8 H8C 109.5 . . ?
H8B C8 H8C 109.5 . . ?
Si3 C9 H9A 109.5 . . ?
Si3 C9 H9B 109.5 . . ?
Si3 C9 H9C 109.5 . . ?
H9A C9 H9B 109.5 . . ?
H9A C9 H9C 109.5 . . ?
H9B C9 H9C 109.5 . . ?
Si5 C14 H14A 109.5 . . ?
Si5 C14 H14B 109.5 . . ?
Si5 C14 H14C 109.5 . . ?
H14A C14 H14B 109.5 . . ?
H14A C14 H14C 109.5 . . ?
H14B C14 H14C 109.5 . . ?
Si2 C5 H5A 109.5 . . ?
Si2 C5 H5B 109.5 . . ?
Si2 C5 H5C 109.5 . . ?
H5A C5 H5B 109.5 . . ?
H5A C5 H5C 109.5 . . ?
H5B C5 H5C 109.5 . . ?
Si2 C7 H7A 109.5 . . ?
Si2 C7 H7B 109.5 . . ?
Si2 C7 H7C 109.5 . . ?
H7A C7 H7B 109.5 . . ?
H7A C7 H7C 109.5 . . ?
H7B C7 H7C 109.5 . . ?
Si5 C15 H15A 109.5 . . ?
Si5 C15 H15B 109.5 . . ?
Si5 C15 H15C 109.5 . . ?
H15A C15 H15B 109.5 . . ?
H15A C15 H15C 109.5 . . ?
H15B C15 H15C 109.5 . . ?
Si4 C12 H12A 109.5 . . ?
Si4 C12 H12B 109.5 . . ?
Si4 C12 H12C 109.5 . . ?
H12A C12 H12B 109.5 . . ?
H12A C12 H12C 109.5 . . ?
H12B C12 H12C 109.5 . . ?
Si4 C13 H13A 109.5 . . ?
Si4 C13 H13B 109.5 . . ?
Si4 C13 H13C 109.5 . . ?
H13A C13 H13B 109.5 . . ?
H13A C13 H13C 109.5 . . ?
H13B C13 H13C 109.5 . . ?
Si4 C11 H11A 109.5 . . ?
Si4 C11 H11B 109.5 . . ?
Si4 C11 H11C 109.5 . . ?
H11A C11 H11B 109.5 . . ?
H11A C11 H11C 109.5 . . ?
H11B C11 H11C 109.5 . . ?
Si5 C16 H16A 109.5 . . ?
Si5 C16 H16B 109.5 . . ?
Si5 C16 H16C 109.5 . . ?
H16A C16 H16B 109.5 . . ?
H16A C16 H16C 109.5 . . ?
H16B C16 H16C 109.5 . . ?
Si1 C2 H2A 109.5 . . ?
Si1 C2 H2B 109.5 . . ?
Si1 C2 H2C 109.5 . . ?
H2A C2 H2B 109.5 . . ?
H2A C2 H2C 109.5 . . ?
H2B C2 H2C 109.5 . . ?
Si1 C4 H4A 109.5 . . ?
Si1 C4 H4B 109.5 . . ?
Si1 C4 H4C 109.5 . . ?
H4A C4 H4B 109.5 . . ?
H4A C4 H4C 109.5 . . ?
H4B C4 H4C 109.5 . . ?
Si1 C3 H3A 109.5 . . ?
Si1 C3 H3B 109.5 . . ?
Si1 C3 H3C 109.5 . . ?
H3A C3 H3B 109.5 . . ?
H3A C3 H3C 109.5 . . ?
H3B C3 H3C 109.5 . . ?

loop_
_geom_bond_atom_site_label_1
_geom_bond_atom_site_label_2
_geom_bond_distance
_geom_bond_site_symmetry_2
_geom_bond_publ_flag
Sm1 Cl1 2.7768(4) . ?
Sm1 Cl1 2.7884(4) 7_666 ?
Sm1 Si3 3.3555(5) . ?
Sm1 Si5 3.3662(5) . ?
Sm1 N3 2.2727(14) . ?
Sm1 N2 2.2495(13) . ?
Sm1 N1 2.5360(15) . ?
Si3 N2 1.7225(15) . ?
Si3 C10 1.8837(19) . ?
Si3 C8 1.874(2) . ?
Si3 C9 1.871(2) . ?
Si4 N3 1.7229(15) . ?
Si4 C12 1.879(2) . ?
Si4 C13 1.871(2) . ?
Si4 C11 1.875(2) . ?
Si2 N2 1.7238(14) . ?
Si2 C6 1.872(2) . ?
Si2 C5 1.875(2) . ?
Si2 C7 1.875(2) . ?
Si5 N3 1.7150(15) . ?
Si5 C14 1.876(2) . ?
Si5 C15 1.867(2) . ?
Si5 C16 1.880(2) . ?
Si1 C1 1.9007(19) . ?
Si1 C2 1.831(3) . ?
Si1 C4 1.831(3) . ?
Si1 C3 1.832(3) . ?
N1 C1 1.133(2) . ?
C6 H6A 0.9800 . ?
C6 H6B 0.9800 . ?
C6 H6C 0.9800 . ?
C10 H10A 0.9800 . ?
C10 H10B 0.9800 . ?
C10 H10C 0.9800 . ?
C8 H8A 0.9800 . ?
C8 H8B 0.9800 . ?
C8 H8C 0.9800 . ?
C9 H9A 0.9800 . ?
C9 H9B 0.9800 . ?
C9 H9C 0.9800 . ?
C14 H14A 0.9800 . ?
C14 H14B 0.9800 . ?
C14 H14C 0.9800 . ?
C5 H5A 0.9800 . ?
C5 H5B 0.9800 . ?
C5 H5C 0.9800 . ?
C7 H7A 0.9800 . ?
C7 H7B 0.9800 . ?
C7 H7C 0.9800 . ?
C15 H15A 0.9800 . ?
C15 H15B 0.9800 . ?
C15 H15C 0.9800 . ?
C12 H12A 0.9800 . ?
C12 H12B 0.9800 . ?
C12 H12C 0.9800 . ?
C13 H13A 0.9800 . ?
C13 H13B 0.9800 . ?
C13 H13C 0.9800 . ?
C11 H11A 0.9800 . ?
C11 H11B 0.9800 . ?
C11 H11C 0.9800 . ?
C16 H16A 0.9800 . ?
C16 H16B 0.9800 . ?
C16 H16C 0.9800 . ?
C2 H2A 0.9800 . ?
C2 H2B 0.9800 . ?
C2 H2C 0.9800 . ?
C4 H4A 0.9800 . ?
C4 H4B 0.9800 . ?
C4 H4C 0.9800 . ?
C3 H3A 0.9800 . ?
C3 H3B 0.9800 . ?
C3 H3C 0.9800 . ?

loop_
_geom_torsion_atom_site_label_1
_geom_torsion_atom_site_label_2
_geom_torsion_atom_site_label_3
_geom_torsion_atom_site_label_4
_geom_torsion
_geom_torsion_site_symmetry_1
_geom_torsion_site_symmetry_2
_geom_torsion_site_symmetry_3
_geom_torsion_site_symmetry_4
_geom_torsion_publ_flag
Sm1 Si3 N2 Si2 179.25(14) . . . . ?
Sm1 Si5 N3 Si4 -176.08(14) . . . . ?
C6 Si2 N2 Sm1 22.40(12) . . . . ?
C6 Si2 N2 Si3 -156.77(10) . . . . ?
C10 Si3 N2 Sm1 12.12(10) . . . . ?
C10 Si3 N2 Si2 -168.63(10) . . . . ?
C8 Si3 N2 Sm1 131.29(9) . . . . ?
C8 Si3 N2 Si2 -49.46(12) . . . . ?
C9 Si3 N2 Sm1 -105.54(10) . . . . ?
C9 Si3 N2 Si2 73.71(12) . . . . ?
C14 Si5 N3 Sm1 32.14(11) . . . . ?
C14 Si5 N3 Si4 -143.94(11) . . . . ?
C5 Si2 N2 Sm1 142.46(10) . . . . ?
C5 Si2 N2 Si3 -36.71(13) . . . . ?
C7 Si2 N2 Sm1 -96.37(11) . . . . ?
C7 Si2 N2 Si3 84.46(12) . . . . ?
C15 Si5 N3 Sm1 -86.93(11) . . . . ?
C15 Si5 N3 Si4 96.99(13) . . . . ?
C12 Si4 N3 Sm1 -106.25(11) . . . . ?
C12 Si4 N3 Si5 69.43(13) . . . . ?
C13 Si4 N3 Sm1 131.45(12) . . . . ?
C13 Si4 N3 Si5 -52.87(14) . . . . ?
C11 Si4 N3 Sm1 12.55(13) . . . . ?
C11 Si4 N3 Si5 -171.78(11) . . . . ?
C16 Si5 N3 Sm1 150.12(12) . . . . ?
C16 Si5 N3 Si4 -25.96(16) . . . . ?
